data_2208810
loop_
_publ_author_name
'Ming-Guo Liu'
'Chun-Lin Ni'

_publ_section_title
;
 2-Amino-1-(4-chlorobenzyl)pyridinium
 bis(1,2-dicyanoethene-1,2-dithiolato)nickelate(III)
;
_journal_coeditor_code BT2061
_journal_issue 5
_journal_name_full 'Acta Crystallographica Section E'
_journal_page_first m1114
_journal_page_last m1116
_journal_paper_doi 10.1107/S1600536806014450
_journal_volume 62
_journal_year 2006
_chemical_formula_iupac '(C12 H12 Cl N2) [Ni (C4 N2 S2)2]'
_chemical_formula_moiety 'C12 H12 Cl N2 + , C8 N4 Ni S4 -'
_chemical_formula_sum 'C20 H12 Cl N6 Ni S4'
_chemical_formula_weight 558.76
_chemical_name_systematic
;
2-Amino-1-(4-chlorobenzyl)pyridinium
bis(1,2-dicyanoethene-1,2-dithiolato)nickelate(III)
;
_space_group_IT_number 2
_symmetry_cell_setting triclinic
_symmetry_space_group_name_Hall '-P 1'
_symmetry_space_group_name_H-M 'P -1'
_atom_sites_solution_hydrogens geom
_atom_sites_solution_primary direct
_atom_sites_solution_secondary difmap
_audit_creation_method SHELXL2000
_cell_angle_alpha 104.850(10)
_cell_angle_beta 96.380(10)
_cell_angle_gamma 96.660(10)
_cell_formula_units_Z 2
_cell_length_a 6.8910(10)
_cell_length_b 10.629(2)
_cell_length_c 16.378(3)
_cell_measurement_reflns_used 1490
_cell_measurement_temperature 293(2)
_cell_measurement_theta_max 25.51
_cell_measurement_theta_min 2.60
_cell_volume 1139.2(3)
_computing_cell_refinement SMART
_computing_data_collection 'SMART (Bruker, 2000)'
_computing_data_reduction 'SAINT (Bruker, 2000)'
_computing_molecular_graphics SHELXTL
_computing_publication_material SHELXTL
_computing_structure_refinement SHELXTL
_computing_structure_solution 'SHELXTL (Bruker, 2000)'
_diffrn_ambient_temperature 293(2)
_diffrn_measured_fraction_theta_full 0.981
_diffrn_measured_fraction_theta_max 0.981
_diffrn_measurement_device_type 'Bruker SMART APEX CCD area-detector'
_diffrn_measurement_method '\f and \w'
_diffrn_radiation_monochromator graphite
_diffrn_radiation_source 'sealed tube'
_diffrn_radiation_type MoK\a
_diffrn_radiation_wavelength 0.71073
_diffrn_reflns_av_R_equivalents 0.0275
_diffrn_reflns_av_sigmaI/netI 0.0678
_diffrn_reflns_limit_h_max 8
_diffrn_reflns_limit_h_min -7
_diffrn_reflns_limit_k_max 9
_diffrn_reflns_limit_k_min -12
_diffrn_reflns_limit_l_max 19
_diffrn_reflns_limit_l_min -19
_diffrn_reflns_number 5709
_diffrn_reflns_theta_full 25.00
_diffrn_reflns_theta_max 25.00
_diffrn_reflns_theta_min 2.00
_diffrn_standards_number 0
_exptl_absorpt_coefficient_mu 1.357
_exptl_absorpt_correction_T_max 0.657
_exptl_absorpt_correction_T_min 0.576
_exptl_absorpt_correction_type multi-scan
_exptl_absorpt_process_details '(SADABS; Bruker, 2000)'
_exptl_crystal_colour black
_exptl_crystal_density_diffrn 1.629
_exptl_crystal_density_method 'not measured'
_exptl_crystal_description block
_exptl_crystal_F_000 566
_exptl_crystal_size_max 0.4
_exptl_crystal_size_mid 0.35
_exptl_crystal_size_min 0.3
_refine_diff_density_max 0.586
_refine_diff_density_min -0.392
_refine_ls_extinction_method none
_refine_ls_goodness_of_fit_ref 1.057
_refine_ls_hydrogen_treatment constr
_refine_ls_matrix_type full
_refine_ls_number_parameters 289
_refine_ls_number_reflns 3944
_refine_ls_number_restraints 0
_refine_ls_restrained_S_all 1.057
_refine_ls_R_factor_all 0.0726
_refine_ls_R_factor_gt 0.0462
_refine_ls_shift/su_max 0.001
_refine_ls_shift/su_mean 0.000
_refine_ls_structure_factor_coef Fsqd
_refine_ls_weighting_details 'calc w = 1/[\s^2^(Fo^2^)+(0.015P)^2^] where P=(Fo^2^+2Fc^2^)/3'
_refine_ls_weighting_scheme calc
_refine_ls_wR_factor_gt 0.0745
_refine_ls_wR_factor_ref 0.0792
_reflns_number_gt 2731
_reflns_number_total 3944
_reflns_threshold_expression I>2\s(I)
_cod_data_source_file bt2061.cif
_cod_data_source_block I
_cod_depositor_comments
;
The following automatic conversions were performed:
'_symmetry_cell_setting' value 'Triclinic' changed to 'triclinic'
according to '/home/saulius/struct/CIF-dictionaries/cif_core.dic'
dictionary named 'cif_core.dic' version 2.4.1 from 2010-06-29.

Automatic conversion script
Id: cif_fix_enum 1527 2010-12-29 10:47:43Z saulius 

The following automatic conversions were performed:

'_symmetry_cell_setting' value 'Triclinic' changed to 'triclinic'
according to /home/saulius/struct/CIF-dictionaries/cif_core.dic
dictionary named 'cif_core.dic' version 2.4.1 from 2010-06-29.

Automatic conversion script
Id: cif_fix_values 1715 2011-07-08 13:25:40Z adriana 
;
_cod_database_code 2208810
_cod_database_fobs_code 2208810

loop_
_symmetry_equiv_pos_as_xyz
'x, y, z'
'-x, -y, -z'

loop_
_atom_site_type_symbol
_atom_site_label
_atom_site_fract_x
_atom_site_fract_y
_atom_site_fract_z
_atom_site_U_iso_or_equiv
_atom_site_adp_type
_atom_site_calc_flag
_atom_site_refinement_flags
_atom_site_occupancy
Ni Ni1 0.72511(7) 0.51283(5) 0.43224(3) 0.03369(15) Uani d . 1
S S1 0.70868(16) 0.60184(10) 0.32863(6) 0.0424(3) Uani d . 1
S S2 0.65797(16) 0.31836(10) 0.34822(6) 0.0425(3) Uani d . 1
S S3 0.74032(15) 0.42211(10) 0.53471(6) 0.0394(3) Uani d . 1
S S4 0.80681(16) 0.70623(10) 0.51724(6) 0.0440(3) Uani d . 1
Cl Cl1 0.81037(17) 1.00778(13) 0.41840(8) 0.0688(4) Uani d . 1
N N1 0.6451(6) 0.5152(4) 0.0943(2) 0.0696(13) Uani d . 1
N N2 0.5751(6) 0.1383(4) 0.1208(2) 0.0697(13) Uani d . 1
N N3 0.8352(5) 0.5071(4) 0.7699(2) 0.0540(11) Uani d . 1
N N4 0.9373(6) 0.8718(4) 0.7496(2) 0.0650(12) Uani d . 1
N N5 -0.0106(5) 0.7872(3) 0.11918(19) 0.0405(9) Uani d . 1
N N6 0.1836(5) 0.6238(3) 0.0795(2) 0.0603(11) Uani d . 1
H H6A 0.2057 0.6206 0.1316 0.072 Uiso calc R 1
H H6B 0.2349 0.5729 0.0406 0.072 Uiso calc R 1
C C1 0.6493(6) 0.4945(4) 0.1587(3) 0.0466(12) Uani d . 1
C C2 0.6585(5) 0.4681(4) 0.2408(2) 0.0370(10) Uani d . 1
C C3 0.6380(5) 0.3453(4) 0.2486(2) 0.0378(10) Uani d . 1
C C4 0.6014(6) 0.2298(5) 0.1767(3) 0.0476(12) Uani d . 1
C C5 0.8226(6) 0.5276(4) 0.7052(2) 0.0354(10) Uani d . 1
C C6 0.8053(5) 0.5522(4) 0.6227(2) 0.0343(10) Uani d . 1
C C7 0.8340(6) 0.6779(4) 0.6146(2) 0.0385(10) Uani d . 1
C C8 0.8896(6) 0.7869(4) 0.6896(3) 0.0429(11) Uani d . 1
C C9 0.0711(6) 0.7066(4) 0.0591(3) 0.0425(11) Uani d . 1
C C10 0.0314(7) 0.7139(4) -0.0255(3) 0.0540(13) Uani d . 1
H H10 0.0887 0.6616 -0.0681 0.065 Uiso calc R 1
C C11 -0.0892(8) 0.7962(5) -0.0452(3) 0.0666(15) Uani d . 1
H H11 -0.1165 0.7990 -0.1016 0.080 Uiso calc R 1
C C12 -0.1726(7) 0.8765(5) 0.0174(3) 0.0596(14) Uani d . 1
H H12 -0.2547 0.9342 0.0041 0.071 Uiso calc R 1
C C13 -0.1324(6) 0.8693(4) 0.0977(3) 0.0501(12) Uani d . 1
H H13 -0.1894 0.9220 0.1402 0.060 Uiso calc R 1
C C14 0.0180(6) 0.7813(4) 0.2088(2) 0.0450(11) Uani d . 1
H H14A -0.0083 0.6899 0.2094 0.054 Uiso calc R 1
H H14B -0.0784 0.8273 0.2384 0.054 Uiso calc R 1
C C15 0.2219(6) 0.8398(4) 0.2576(2) 0.0351(10) Uani d . 1
C C16 0.2595(6) 0.8265(4) 0.3390(2) 0.0414(11) Uani d . 1
H H16 0.1617 0.7828 0.3609 0.050 Uiso calc R 1
C C17 0.4406(6) 0.8774(4) 0.3885(3) 0.0460(11) Uani d . 1
H H17 0.4663 0.8662 0.4429 0.055 Uiso calc R 1
C C18 0.5819(6) 0.9442(4) 0.3567(3) 0.0425(11) Uani d . 1
C C19 0.5470(6) 0.9620(4) 0.2772(2) 0.0437(11) Uani d . 1
H H19 0.6433 1.0091 0.2565 0.052 Uiso calc R 1
C C20 0.3655(6) 0.9086(4) 0.2278(2) 0.0441(11) Uani d . 1
H H20 0.3406 0.9196 0.1733 0.053 Uiso calc R 1

loop_
_atom_site_aniso_label
_atom_site_aniso_U_11
_atom_site_aniso_U_22
_atom_site_aniso_U_33
_atom_site_aniso_U_12
_atom_site_aniso_U_13
_atom_site_aniso_U_23
Ni1 0.0314(3) 0.0392(3) 0.0285(3) 0.0027(2) 0.0024(2) 0.0076(2)
S1 0.0511(7) 0.0430(7) 0.0322(6) 0.0053(6) 0.0058(5) 0.0096(5)
S2 0.0499(7) 0.0403(7) 0.0346(6) 0.0042(5) 0.0024(5) 0.0079(5)
S3 0.0432(7) 0.0411(7) 0.0319(6) 0.0015(5) 0.0018(5) 0.0099(5)
S4 0.0536(8) 0.0406(7) 0.0338(6) -0.0004(6) -0.0011(5) 0.0097(5)
Cl1 0.0507(8) 0.0819(9) 0.0652(9) -0.0080(7) -0.0121(7) 0.0213(7)
N1 0.092(3) 0.080(3) 0.037(2) 0.018(3) 0.001(2) 0.019(2)
N2 0.095(3) 0.061(3) 0.039(2) 0.012(2) -0.008(2) -0.003(2)
N3 0.065(3) 0.064(3) 0.035(2) 0.014(2) 0.003(2) 0.017(2)
N4 0.086(3) 0.055(3) 0.042(2) 0.012(2) -0.004(2) -0.003(2)
N5 0.046(2) 0.042(2) 0.030(2) 0.0037(18) -0.0020(17) 0.0058(17)
N6 0.084(3) 0.060(3) 0.043(2) 0.031(2) 0.014(2) 0.013(2)
C1 0.046(3) 0.048(3) 0.040(3) 0.008(2) 0.000(2) 0.004(2)
C2 0.036(3) 0.044(3) 0.029(2) 0.005(2) 0.0012(19) 0.008(2)
C3 0.029(2) 0.045(3) 0.032(2) 0.003(2) 0.0004(19) 0.000(2)
C4 0.049(3) 0.054(3) 0.038(3) 0.006(2) -0.001(2) 0.013(2)
C5 0.034(3) 0.037(2) 0.033(2) 0.0066(19) 0.002(2) 0.004(2)
C6 0.031(2) 0.041(3) 0.032(2) 0.009(2) 0.0037(18) 0.011(2)
C7 0.034(3) 0.046(3) 0.032(2) 0.004(2) 0.0013(19) 0.007(2)
C8 0.047(3) 0.045(3) 0.038(3) 0.012(2) 0.004(2) 0.014(2)
C9 0.054(3) 0.037(3) 0.037(3) 0.008(2) 0.006(2) 0.010(2)
C10 0.078(4) 0.051(3) 0.033(3) 0.014(3) 0.012(2) 0.008(2)
C11 0.102(4) 0.059(3) 0.034(3) 0.014(3) -0.009(3) 0.012(3)
C12 0.073(4) 0.055(3) 0.046(3) 0.020(3) -0.011(3) 0.010(3)
C13 0.049(3) 0.047(3) 0.047(3) 0.013(2) 0.003(2) -0.001(2)
C14 0.048(3) 0.057(3) 0.029(2) 0.006(2) 0.006(2) 0.010(2)
C15 0.041(3) 0.033(2) 0.031(2) 0.007(2) 0.0059(19) 0.0059(19)
C16 0.042(3) 0.044(3) 0.038(3) 0.000(2) 0.005(2) 0.013(2)
C17 0.055(3) 0.046(3) 0.039(3) 0.008(2) 0.003(2) 0.016(2)
C18 0.041(3) 0.039(3) 0.042(3) 0.006(2) -0.002(2) 0.005(2)
C19 0.047(3) 0.041(3) 0.046(3) 0.002(2) 0.012(2) 0.016(2)
C20 0.050(3) 0.049(3) 0.033(2) 0.008(2) 0.006(2) 0.012(2)

loop_
_atom_type_symbol
_atom_type_description
_atom_type_scat_dispersion_real
_atom_type_scat_dispersion_imag
_atom_type_scat_source
C C 0.0033 0.0016 'International Tables Vol C Tables 4.2.6.8 and 6.1.1.4'
H H 0.0000 0.0000 'International Tables Vol C Tables 4.2.6.8 and 6.1.1.4'
N N 0.0061 0.0033 'International Tables Vol C Tables 4.2.6.8 and 6.1.1.4'
S S 0.1246 0.1234 'International Tables Vol C Tables 4.2.6.8 and 6.1.1.4'
Cl Cl 0.1484 0.1585 'International Tables Vol C Tables 4.2.6.8 and 6.1.1.4'
Ni Ni 0.3393 1.1124 'International Tables Vol C Tables 4.2.6.8 and 6.1.1.4'

loop_
_geom_angle_atom_site_label_1
_geom_angle_atom_site_label_2
_geom_angle_atom_site_label_3
_geom_angle
S2 Ni1 S4 177.26(5)
S2 Ni1 S3 86.74(5)
S4 Ni1 S3 92.64(5)
S2 Ni1 S1 92.68(5)
S4 Ni1 S1 87.95(5)
S3 Ni1 S1 179.41(5)
C2 S1 Ni1 102.58(14)
C3 S2 Ni1 103.09(15)
C6 S3 Ni1 103.16(13)
C7 S4 Ni1 103.11(15)
C9 N5 C13 120.9(3)
C9 N5 C14 120.8(3)
C13 N5 C14 118.2(4)
C9 N6 H6A 120.0
C9 N6 H6B 120.0
H6A N6 H6B 120.0
N1 C1 C2 178.9(5)
C3 C2 C1 121.8(4)
C3 C2 S1 121.5(3)
C1 C2 S1 116.7(3)
C2 C3 C4 123.5(4)
C2 C3 S2 120.2(3)
C4 C3 S2 116.4(3)
N2 C4 C3 178.9(5)
N3 C5 C6 179.4(5)
C7 C6 C5 121.1(4)
C7 C6 S3 120.3(3)
C5 C6 S3 118.5(3)
C6 C7 C8 119.6(3)
C6 C7 S4 120.8(3)
C8 C7 S4 119.6(3)
N4 C8 C7 178.4(5)
N6 C9 N5 120.8(4)
N6 C9 C10 121.4(4)
N5 C9 C10 117.7(4)
C11 C10 C9 120.3(4)
C11 C10 H10 119.8
C9 C10 H10 119.8
C10 C11 C12 120.7(4)
C10 C11 H11 119.6
C12 C11 H11 119.6
C13 C12 C11 118.3(4)
C13 C12 H12 120.8
C11 C12 H12 120.8
C12 C13 N5 122.0(4)
C12 C13 H13 119.0
N5 C13 H13 119.0
N5 C14 C15 114.8(3)
N5 C14 H14A 108.6
C15 C14 H14A 108.6
N5 C14 H14B 108.6
C15 C14 H14B 108.6
H14A C14 H14B 107.5
C20 C15 C16 118.6(4)
C20 C15 C14 124.7(3)
C16 C15 C14 116.5(4)
C15 C16 C17 120.7(4)
C15 C16 H16 119.7
C17 C16 H16 119.7
C18 C17 C16 119.3(4)
C18 C17 H17 120.3
C16 C17 H17 120.3
C19 C18 C17 121.3(4)
C19 C18 Cl1 119.1(3)
C17 C18 Cl1 119.6(3)
C18 C19 C20 118.6(4)
C18 C19 H19 120.7
C20 C19 H19 120.7
C15 C20 C19 121.4(4)
C15 C20 H20 119.3
C19 C20 H20 119.3

loop_
_geom_bond_atom_site_label_1
_geom_bond_atom_site_label_2
_geom_bond_distance
Ni1 S2 2.1352(13)
Ni1 S4 2.1380(12)
Ni1 S3 2.1380(11)
Ni1 S1 2.1430(11)
S1 C2 1.714(4)
S2 C3 1.721(4)
S3 C6 1.697(4)
S4 C7 1.692(4)
Cl1 C18 1.734(4)
N1 C1 1.130(5)
N2 C4 1.132(5)
N3 C5 1.132(4)
N4 C8 1.137(5)
N5 C9 1.350(5)
N5 C13 1.361(5)
N5 C14 1.477(4)
N6 C9 1.318(4)
N6 H6A 0.8600
N6 H6B 0.8600
C1 C2 1.439(5)
C2 C3 1.336(5)
C3 C4 1.441(6)
C5 C6 1.436(5)
C6 C7 1.370(5)
C7 C8 1.435(5)
C9 C10 1.406(5)
C10 C11 1.347(5)
C10 H10 0.9300
C11 C12 1.381(6)
C11 H11 0.9300
C12 C13 1.337(5)
C12 H12 0.9300
C13 H13 0.9300
C14 C15 1.514(5)
C14 H14A 0.9700
C14 H14B 0.9700
C15 C20 1.368(5)
C15 C16 1.376(5)
C16 C17 1.378(5)
C16 H16 0.9300
C17 C18 1.365(5)
C17 H17 0.9300
C18 C19 1.363(5)
C19 C20 1.384(5)
C19 H19 0.9300
C20 H20 0.9300
